data_7105206
loop_
_publ_author_name
'Dechambenoit, Pierre'
'Ferlay, Sylvie'
'Kyritsakas, Nathalie'
'Hosseini, Mir Wais'

_publ_section_title
;
 Molecular tectonics: crystal engineering of mixed valence
 Fe(II)/Fe(III) solid solutions.
;
_journal_issue 6
_journal_name_full 'Chemical communications (Cambridge, England)'
_journal_page_first 868
_journal_page_last 870
_journal_paper_doi 10.1039/b919478a
_journal_volume 46
_journal_year 2010
_chemical_formula_moiety '3(C26 H44 N4), 2(C6 Fe N6), 2(Na)'
_chemical_formula_sum 'C90 H132 Fe2 N24 Na2'
_chemical_formula_weight 1707.88
_chemical_name_systematic
;

?

;
_space_group_IT_number 147
_symmetry_cell_setting trigonal
_symmetry_space_group_name_Hall '-P 3'
_symmetry_space_group_name_H-M 'P -3'
_atom_sites_solution_hydrogens geom
_atom_sites_solution_primary direct
_atom_sites_solution_secondary difmap
_audit_creation_method SHELXL-97
_cell_angle_alpha 90.00
_cell_angle_beta 90.00
_cell_angle_gamma 120.00
_cell_formula_units_Z 1
_cell_length_a 19.1776(8)
_cell_length_b 19.1776(8)
_cell_length_c 6.9473(6)
_cell_measurement_reflns_used 1602
_cell_measurement_temperature 173(2)
_cell_measurement_theta_max 25.76
_cell_measurement_theta_min 2.93
_cell_volume 2212.8(2)
_computing_cell_refinement 'Bruker SMART'
_computing_data_collection 'Bruker SMART'
_computing_data_reduction 'Bruker SAINT'
_computing_molecular_graphics 'Bruker SHELXTL'
_computing_publication_material 'Bruker SHELXTL'
_computing_structure_refinement 'SHELXL-97 (Sheldrick, 1997)'
_computing_structure_solution 'SHELXS-97 (Sheldrick, 1990)'
_diffrn_ambient_temperature 173(2)
_diffrn_measured_fraction_theta_full 0.997
_diffrn_measured_fraction_theta_max 0.997
_diffrn_measurement_device_type 'CCD area detector'
_diffrn_measurement_method 'phi and omega scans'
_diffrn_radiation_monochromator graphite
_diffrn_radiation_source 'fine-focus sealed tube'
_diffrn_radiation_type MoK\a
_diffrn_radiation_wavelength 0.71073
_diffrn_reflns_av_R_equivalents 0.0465
_diffrn_reflns_av_sigmaI/netI 0.0626
_diffrn_reflns_limit_h_max 23
_diffrn_reflns_limit_h_min -22
_diffrn_reflns_limit_k_max 15
_diffrn_reflns_limit_k_min -24
_diffrn_reflns_limit_l_max 9
_diffrn_reflns_limit_l_min -4
_diffrn_reflns_number 10800
_diffrn_reflns_theta_full 27.47
_diffrn_reflns_theta_max 27.47
_diffrn_reflns_theta_min 2.12
_exptl_absorpt_coefficient_mu 0.398
_exptl_absorpt_correction_T_max 0.9882
_exptl_absorpt_correction_T_min 0.9613
_exptl_absorpt_correction_type multi-scan
_exptl_absorpt_process_details sadabs
_exptl_crystal_colour red
_exptl_crystal_density_diffrn 1.282
_exptl_crystal_density_method 'not measured'
_exptl_crystal_description needle
_exptl_crystal_F_000 914
_exptl_crystal_size_max 0.10
_exptl_crystal_size_mid 0.04
_exptl_crystal_size_min 0.03
_refine_diff_density_max 0.450
_refine_diff_density_min -0.529
_refine_diff_density_rms 0.072
_refine_ls_extinction_method none
_refine_ls_goodness_of_fit_ref 1.073
_refine_ls_hydrogen_treatment constr
_refine_ls_matrix_type full
_refine_ls_number_parameters 180
_refine_ls_number_reflns 3379
_refine_ls_number_restraints 0
_refine_ls_restrained_S_all 1.073
_refine_ls_R_factor_all 0.0780
_refine_ls_R_factor_gt 0.0452
_refine_ls_shift/su_max 0.000
_refine_ls_shift/su_mean 0.000
_refine_ls_structure_factor_coef Fsqd
_refine_ls_weighting_details 'calc w=1/[\s^2^(Fo^2^)+(0.0626P)^2^+0.0000P] where P=(Fo^2^+2Fc^2^)/3'
_refine_ls_weighting_scheme calc
_refine_ls_wR_factor_gt 0.1066
_refine_ls_wR_factor_ref 0.1207
_reflns_number_gt 2402
_reflns_number_total 3379
_reflns_threshold_expression >2sigma(I)
_cod_data_source_file b919478a.txt
_cod_data_source_block e712a
_cod_depositor_comments
;
The following automatic conversions were performed:
'_symmetry_cell_setting' value 'Trigonal' changed to 'trigonal' according
to '/home/saulius/struct/CIF-dictionaries/cif_core.dic' dictionary named
'cif_core.dic' version 2.4.1 from 2010-06-29.

Automatic conversion script
Id: cif_fix_enum 1527 2010-12-29 10:47:43Z saulius 
;
_cod_original_sg_symbol_H-M P-3
_cod_database_code 7105206

loop_
_symmetry_equiv_pos_as_xyz
'x, y, z'
'-y, x-y, z'
'-x+y, -x, z'
'-x, -y, -z'
'y, -x+y, -z'
'x-y, x, -z'

loop_
_atom_site_label
_atom_site_type_symbol
_atom_site_fract_x
_atom_site_fract_y
_atom_site_fract_z
_atom_site_U_iso_or_equiv
_atom_site_adp_type
_atom_site_occupancy
_atom_site_symmetry_multiplicity
_atom_site_calc_flag
_atom_site_refinement_flags
_atom_site_disorder_assembly
_atom_site_disorder_group
C1 C 0.95876(13) 0.55626(12) 0.6604(3) 0.0123(4) Uani 1 1 d . . .
N1 N 0.88282(10) 0.53490(10) 0.6375(2) 0.0137(4) Uani 1 1 d . . .
H1 H 0.8481 0.5070 0.7287 0.016 Uiso 1 1 calc R . .
C2 C 0.85444(13) 0.55611(13) 0.4650(3) 0.0153(5) Uani 1 1 d . . .
H2A H 0.8023 0.5531 0.4917 0.018 Uiso 1 1 calc R . .
H2B H 0.8461 0.5175 0.3607 0.018 Uiso 1 1 calc R . .
C3 C 0.91641(12) 0.64159(12) 0.4012(3) 0.0118(4) Uani 1 1 d . . .
C4 C 0.99642(13) 0.64265(14) 0.3745(3) 0.0140(5) Uani 1 1 d . . .
H4A H 0.9943 0.6144 0.2534 0.017 Uiso 1 1 calc R . .
H4B H 1.0406 0.6991 0.3627 0.017 Uiso 1 1 calc R . .
N2 N 1.01411(11) 0.60405(10) 0.5351(2) 0.0140(4) Uani 1 1 d . . .
H2 H 1.0636 0.6131 0.5485 0.017 Uiso 1 1 calc R . .
C5 C 0.89015(13) 0.65765(14) 0.2047(3) 0.0155(5) Uani 1 1 d . . .
H5A H 0.9310 0.7121 0.1610 0.019 Uiso 1 1 calc R . .
H5B H 0.8893 0.6185 0.1105 0.019 Uiso 1 1 calc R . .
C6 C 0.80774(14) 0.65201(14) 0.2031(3) 0.0188(5) Uani 1 1 d . . .
H6A H 0.7663 0.5975 0.2457 0.023 Uiso 1 1 calc R . .
H6B H 0.8081 0.6914 0.2960 0.023 Uiso 1 1 calc R . .
C7 C 0.78528(15) 0.66835(16) 0.0051(3) 0.0261(6) Uani 1 1 d . . .
H7A H 0.8275 0.7211 -0.0407 0.039 Uiso 1 1 calc R . .
H7B H 0.7341 0.6681 0.0132 0.039 Uiso 1 1 calc R . .
H7C H 0.7797 0.6265 -0.0847 0.039 Uiso 1 1 calc R . .
C8 C 0.92295(13) 0.70101(13) 0.5593(3) 0.0158(5) Uani 1 1 d . . .
H8A H 0.8678 0.6882 0.5942 0.019 Uiso 1 1 calc R . .
H8B H 0.9470 0.6912 0.6748 0.019 Uiso 1 1 calc R . .
C9 C 0.97159(14) 0.79033(13) 0.5115(3) 0.0214(5) Uani 1 1 d . . .
H9A H 1.0267 0.8040 0.4730 0.026 Uiso 1 1 calc R . .
H9B H 0.9464 0.8019 0.4009 0.026 Uiso 1 1 calc R . .
C10 C 0.97660(16) 0.84286(15) 0.6810(4) 0.0310(6) Uani 1 1 d . . .
H10A H 0.9221 0.8279 0.7233 0.047 Uiso 1 1 calc R . .
H10B H 1.0053 0.8995 0.6416 0.047 Uiso 1 1 calc R . .
H10C H 1.0056 0.8350 0.7871 0.047 Uiso 1 1 calc R . .
C11 C 0.98118(13) 0.52687(13) 0.8333(3) 0.0128(4) Uani 1 1 d . . .
C12 C 0.92480(13) 0.45359(13) 0.9143(3) 0.0138(4) Uani 1 1 d . . .
H12 H 0.8737 0.4220 0.8551 0.017 Uiso 1 1 calc R . .
C13 C 0.94337(13) 0.42685(13) 1.0817(3) 0.0140(5) Uani 1 1 d . . .
H13 H 0.9049 0.3772 1.1381 0.017 Uiso 1 1 calc R . .
Fe1 Fe 0.6667 0.3333 0.22362(7) 0.01133(16) Uani 1 3 d S . .
C14 C 0.73137(13) 0.42050(13) 0.0513(3) 0.0144(5) Uani 1 1 d . . .
N3 N 0.76394(12) 0.46614(12) -0.0724(3) 0.0223(5) Uani 1 1 d . . .
C15 C 0.75945(13) 0.35147(12) 0.3763(3) 0.0134(5) Uani 1 1 d . . .
N4 N 0.81513(11) 0.35965(11) 0.4634(3) 0.0185(4) Uani 1 1 d . . .
Na1 Na 0.6667 0.3333 -0.2949(2) 0.0243(4) Uani 1 3 d S . .

loop_
_atom_site_aniso_label
_atom_site_aniso_U_11
_atom_site_aniso_U_22
_atom_site_aniso_U_33
_atom_site_aniso_U_23
_atom_site_aniso_U_13
_atom_site_aniso_U_12
C1 0.0148(11) 0.0097(10) 0.0135(10) -0.0012(8) -0.0005(8) 0.0070(9)
N1 0.0112(9) 0.0150(10) 0.0128(9) 0.0062(7) 0.0014(7) 0.0051(8)
C2 0.0141(11) 0.0158(12) 0.0149(11) 0.0036(9) -0.0027(9) 0.0066(10)
C3 0.0105(11) 0.0121(11) 0.0122(10) 0.0035(8) 0.0005(8) 0.0053(9)
C4 0.0125(11) 0.0177(12) 0.0134(10) 0.0056(9) 0.0030(8) 0.0087(9)
N2 0.0111(9) 0.0172(10) 0.0161(9) 0.0044(7) 0.0009(7) 0.0090(8)
C5 0.0158(11) 0.0181(12) 0.0132(11) 0.0037(9) 0.0010(9) 0.0089(10)
C6 0.0174(12) 0.0238(13) 0.0175(11) 0.0034(9) -0.0022(9) 0.0120(11)
C7 0.0251(14) 0.0309(15) 0.0239(13) 0.0070(11) -0.0057(10) 0.0153(12)
C8 0.0133(11) 0.0181(12) 0.0153(11) 0.0003(9) -0.0007(9) 0.0073(10)
C9 0.0172(12) 0.0155(12) 0.0301(13) -0.0004(10) -0.0012(10) 0.0071(10)
C10 0.0230(14) 0.0236(14) 0.0458(17) -0.0103(12) -0.0054(12) 0.0111(12)
C11 0.0170(11) 0.0154(11) 0.0106(10) 0.0020(8) 0.0023(8) 0.0115(10)
C12 0.0118(11) 0.0153(11) 0.0151(10) 0.0013(9) 0.0014(8) 0.0072(9)
C13 0.0163(11) 0.0127(11) 0.0146(11) 0.0037(8) 0.0027(9) 0.0085(9)
Fe1 0.0109(2) 0.0109(2) 0.0122(3) 0.000 0.000 0.00545(10)
C14 0.0116(11) 0.0157(11) 0.0172(11) -0.0027(9) -0.0013(9) 0.0078(10)
N3 0.0203(11) 0.0229(11) 0.0239(11) 0.0061(9) 0.0061(9) 0.0110(9)
C15 0.0158(11) 0.0079(10) 0.0139(10) 0.0004(8) 0.0035(9) 0.0040(9)
N4 0.0150(10) 0.0166(10) 0.0224(10) -0.0002(8) -0.0027(8) 0.0067(8)
Na1 0.0285(6) 0.0285(6) 0.0160(8) 0.000 0.000 0.0143(3)

loop_
_atom_type_symbol
_atom_type_description
_atom_type_scat_dispersion_real
_atom_type_scat_dispersion_imag
_atom_type_scat_source
C C 0.0033 0.0016 'International Tables Vol C Tables 4.2.6.8 and 6.1.1.4'
Fe Fe 0.3463 0.8444 'International Tables Vol C Tables 4.2.6.8 and 6.1.1.4'
Na Na 0.0362 0.0249 'International Tables Vol C Tables 4.2.6.8 and 6.1.1.4'
N N 0.0061 0.0033 'International Tables Vol C Tables 4.2.6.8 and 6.1.1.4'
H H 0.0000 0.0000 'International Tables Vol C Tables 4.2.6.8 and 6.1.1.4'

loop_
_geom_angle_atom_site_label_1
_geom_angle_atom_site_label_2
_geom_angle_atom_site_label_3
_geom_angle
_geom_angle_site_symmetry_1
_geom_angle_site_symmetry_3
_geom_angle_publ_flag
N1 C1 N2 121.18(19) . . ?
N1 C1 C11 117.96(19) . . ?
N2 C1 C11 120.84(19) . . ?
C1 N1 C2 121.66(18) . . ?
C1 N1 H1 119.2 . . ?
C2 N1 H1 119.2 . . ?
N1 C2 C3 109.80(17) . . ?
N1 C2 H2A 109.7 . . ?
C3 C2 H2A 109.7 . . ?
N1 C2 H2B 109.7 . . ?
C3 C2 H2B 109.7 . . ?
H2A C2 H2B 108.2 . . ?
C2 C3 C4 106.53(17) . . ?
C2 C3 C5 108.32(17) . . ?
C4 C3 C5 108.38(17) . . ?
C2 C3 C8 108.51(17) . . ?
C4 C3 C8 111.39(17) . . ?
C5 C3 C8 113.44(18) . . ?
N2 C4 C3 112.49(17) . . ?
N2 C4 H4A 109.1 . . ?
C3 C4 H4A 109.1 . . ?
N2 C4 H4B 109.1 . . ?
C3 C4 H4B 109.1 . . ?
H4A C4 H4B 107.8 . . ?
C1 N2 C4 122.75(18) . . ?
C1 N2 H2 118.6 . . ?
C4 N2 H2 118.6 . . ?
C6 C5 C3 115.00(18) . . ?
C6 C5 H5A 108.5 . . ?
C3 C5 H5A 108.5 . . ?
C6 C5 H5B 108.5 . . ?
C3 C5 H5B 108.5 . . ?
H5A C5 H5B 107.5 . . ?
C7 C6 C5 112.41(19) . . ?
C7 C6 H6A 109.1 . . ?
C5 C6 H6A 109.1 . . ?
C7 C6 H6B 109.1 . . ?
C5 C6 H6B 109.1 . . ?
H6A C6 H6B 107.9 . . ?
C6 C7 H7A 109.5 . . ?
C6 C7 H7B 109.5 . . ?
H7A C7 H7B 109.5 . . ?
C6 C7 H7C 109.5 . . ?
H7A C7 H7C 109.5 . . ?
H7B C7 H7C 109.5 . . ?
C9 C8 C3 116.99(18) . . ?
C9 C8 H8A 108.0 . . ?
C3 C8 H8A 108.0 . . ?
C9 C8 H8B 108.0 . . ?
C3 C8 H8B 108.0 . . ?
H8A C8 H8B 107.3 . . ?
C10 C9 C8 112.1(2) . . ?
C10 C9 H9A 109.2 . . ?
C8 C9 H9A 109.2 . . ?
C10 C9 H9B 109.2 . . ?
C8 C9 H9B 109.2 . . ?
H9A C9 H9B 107.9 . . ?
C9 C10 H10A 109.5 . . ?
C9 C10 H10B 109.5 . . ?
H10A C10 H10B 109.5 . . ?
C9 C10 H10C 109.5 . . ?
H10A C10 H10C 109.5 . . ?
H10B C10 H10C 109.5 . . ?
C12 C11 C13 120.36(19) . 4_767 ?
C12 C11 C1 119.06(19) . . ?
C13 C11 C1 120.54(19) 4_767 . ?
C13 C12 C11 119.9(2) . . ?
C13 C12 H12 120.1 . . ?
C11 C12 H12 120.1 . . ?
C12 C13 C11 119.7(2) . 4_767 ?
C12 C13 H13 120.1 . . ?
C11 C13 H13 120.1 4_767 . ?
C14 Fe1 C14 85.30(9) 2_655 3_665 ?
C14 Fe1 C14 85.30(9) 2_655 . ?
C14 Fe1 C14 85.30(9) 3_665 . ?
C14 Fe1 C15 173.70(9) 2_655 . ?
C14 Fe1 C15 88.56(9) 3_665 . ?
C14 Fe1 C15 92.81(9) . . ?
C14 Fe1 C15 92.81(9) 2_655 2_655 ?
C14 Fe1 C15 173.70(9) 3_665 2_655 ?
C14 Fe1 C15 88.56(9) . 2_655 ?
C15 Fe1 C15 93.15(9) . 2_655 ?
C14 Fe1 C15 88.56(9) 2_655 3_665 ?
C14 Fe1 C15 92.81(9) 3_665 3_665 ?
C14 Fe1 C15 173.70(9) . 3_665 ?
C15 Fe1 C15 93.15(9) . 3_665 ?
C15 Fe1 C15 93.15(9) 2_655 3_665 ?
C14 Fe1 Na1 128.53(6) 2_655 1_556 ?
C14 Fe1 Na1 128.53(6) 3_665 1_556 ?
C14 Fe1 Na1 128.53(6) . 1_556 ?
C15 Fe1 Na1 57.00(6) . 1_556 ?
C15 Fe1 Na1 57.00(6) 2_655 1_556 ?
C15 Fe1 Na1 57.00(6) 3_665 1_556 ?
N3 C14 Fe1 170.7(2) . . ?
N3 C14 Na1 74.25(15) . . ?
Fe1 C14 Na1 96.53(8) . . ?
C14 N3 Na1 81.85(15) . . ?
N4 C15 Fe1 177.02(19) . . ?
N4 C15 Na1 94.32(15) . 1_556 ?
Fe1 C15 Na1 87.43(8) . 1_556 ?
N3 Na1 N3 91.63(7) . 2_655 ?
N3 Na1 N3 91.63(7) . 3_665 ?
N3 Na1 N3 91.63(7) 2_655 3_665 ?
N3 Na1 C15 159.44(8) . 3_664 ?
N3 Na1 C15 100.62(6) 2_655 3_664 ?
N3 Na1 C15 104.33(6) 3_665 3_664 ?
N3 Na1 C15 100.62(6) . 2_654 ?
N3 Na1 C15 104.33(6) 2_655 2_654 ?
N3 Na1 C15 159.44(8) 3_665 2_654 ?
C15 Na1 C15 60.50(8) 3_664 2_654 ?
N3 Na1 C15 104.33(6) . 1_554 ?
N3 Na1 C15 159.44(8) 2_655 1_554 ?
N3 Na1 C15 100.62(6) 3_665 1_554 ?
C15 Na1 C15 60.50(8) 3_664 1_554 ?
C15 Na1 C15 60.50(8) 2_654 1_554 ?
N3 Na1 C14 23.90(6) . . ?
N3 Na1 C14 75.40(7) 2_655 . ?
N3 Na1 C14 74.92(7) 3_665 . ?
C15 Na1 C14 175.87(7) 3_664 . ?
C15 Na1 C14 121.24(6) 2_654 . ?
C15 Na1 C14 123.60(6) 1_554 . ?
N3 Na1 C14 75.40(7) . 3_665 ?
N3 Na1 C14 74.93(7) 2_655 3_665 ?
N3 Na1 C14 23.90(6) 3_665 3_665 ?
C15 Na1 C14 123.60(6) 3_664 3_665 ?
C15 Na1 C14 175.87(7) 2_654 3_665 ?
C15 Na1 C14 121.24(6) 1_554 3_665 ?
C14 Na1 C14 54.64(8) . 3_665 ?
N3 Na1 C14 74.92(7) . 2_655 ?
N3 Na1 C14 23.90(6) 2_655 2_655 ?
N3 Na1 C14 75.40(7) 3_665 2_655 ?
C15 Na1 C14 121.24(6) 3_664 2_655 ?
C15 Na1 C14 123.60(6) 2_654 2_655 ?
C15 Na1 C14 175.87(7) 1_554 2_655 ?
C14 Na1 C14 54.64(8) . 2_655 ?
C14 Na1 C14 54.64(8) 3_665 2_655 ?
N3 Na1 Fe1 124.10(5) . 1_554 ?
N3 Na1 Fe1 124.10(5) 2_655 1_554 ?
N3 Na1 Fe1 124.10(5) 3_665 1_554 ?
C15 Na1 Fe1 35.57(5) 3_664 1_554 ?
C15 Na1 Fe1 35.57(5) 2_654 1_554 ?
C15 Na1 Fe1 35.57(5) 1_554 1_554 ?
C14 Na1 Fe1 148.00(5) . 1_554 ?
C14 Na1 Fe1 148.00(5) 3_665 1_554 ?
C14 Na1 Fe1 148.00(5) 2_655 1_554 ?

loop_
_geom_bond_atom_site_label_1
_geom_bond_atom_site_label_2
_geom_bond_distance
_geom_bond_site_symmetry_2
_geom_bond_publ_flag
C1 N1 1.310(3) . ?
C1 N2 1.324(3) . ?
C1 C11 1.479(3) . ?
N1 C2 1.456(3) . ?
N1 H1 0.8800 . ?
C2 C3 1.532(3) . ?
C2 H2A 0.9900 . ?
C2 H2B 0.9900 . ?
C3 C4 1.536(3) . ?
C3 C5 1.538(3) . ?
C3 C8 1.542(3) . ?
C4 N2 1.470(3) . ?
C4 H4A 0.9900 . ?
C4 H4B 0.9900 . ?
N2 H2 0.8800 . ?
C5 C6 1.529(3) . ?
C5 H5A 0.9900 . ?
C5 H5B 0.9900 . ?
C6 C7 1.520(3) . ?
C6 H6A 0.9900 . ?
C6 H6B 0.9900 . ?
C7 H7A 0.9800 . ?
C7 H7B 0.9800 . ?
C7 H7C 0.9800 . ?
C8 C9 1.522(3) . ?
C8 H8A 0.9900 . ?
C8 H8B 0.9900 . ?
C9 C10 1.521(3) . ?
C9 H9A 0.9900 . ?
C9 H9B 0.9900 . ?
C10 H10A 0.9800 . ?
C10 H10B 0.9800 . ?
C10 H10C 0.9800 . ?
C11 C12 1.393(3) . ?
C11 C13 1.395(3) 4_767 ?
C12 C13 1.387(3) . ?
C12 H12 0.9500 . ?
C13 C11 1.395(3) 4_767 ?
C13 H13 0.9500 . ?
Fe1 C14 1.922(2) 2_655 ?
Fe1 C14 1.922(2) 3_665 ?
Fe1 C14 1.922(2) . ?
Fe1 C15 1.948(2) . ?
Fe1 C15 1.948(2) 2_655 ?
Fe1 C15 1.948(2) 3_665 ?
Fe1 Na1 3.3447(16) 1_556 ?
C14 N3 1.161(3) . ?
C14 Na1 2.837(2) . ?
N3 Na1 2.758(2) . ?
C15 N4 1.168(3) . ?
C15 Na1 2.808(2) 1_556 ?
Na1 N3 2.758(2) 2_655 ?
Na1 N3 2.758(2) 3_665 ?
Na1 C15 2.808(2) 3_664 ?
Na1 C15 2.808(2) 2_654 ?
Na1 C15 2.808(2) 1_554 ?
Na1 C14 2.837(2) 3_665 ?
Na1 C14 2.837(2) 2_655 ?
Na1 Fe1 3.3447(16) 1_554 ?
